data_1537058
loop_
_publ_author_name
'Rodewald, U.C.'
'Zaremba, V.I.'
'Galadzhun, Ya.V.'
'Poettgen, R.'
'Hoffmann, R.D.'

_publ_section_title
;
 Gd3 Pt4 In12 and Tb3 Pt4 In12 - new ternary indides with condensed [Pt
 In6] trigonal prisms
;
_journal_name_full 'Zeitschrift fuer Anorganische und Allgemeine Chemie'
_journal_page_first 2293
_journal_page_last 2298
_journal_volume 628
_journal_year 2002
_chemical_formula_sum 'Gd3 In12 Pt4'
_chemical_name_systematic 'Gd3 Pt4 In12'
_space_group_IT_number 164
_symmetry_space_group_name_Hall '-P 3 2"'
_symmetry_space_group_name_H-M 'P -3 m 1'
_cell_angle_alpha 90
_cell_angle_beta 90
_cell_angle_gamma 120
_cell_formula_units_Z 3
_cell_length_a 9.905
_cell_length_b 9.905
_cell_length_c 15.295
_cell_volume 1299.538
_citation_journal_id_ASTM ZAACAB
_cod_data_source_file Rodewald_ZAACAB_2002_615.cif
_cod_data_source_block Gd3In12Pt4
_cod_database_code 1537058

loop_
_symmetry_equiv_pos_as_xyz
x,y,z
-y,x-y,z
-x+y,-x,z
y,x,-z
-x,-x+y,-z
x-y,-y,-z
-x,-y,-z
y,-x+y,-z
x-y,x,-z
-y,-x,z
x,x-y,z
-x+y,y,z

loop_
_atom_site_label
_atom_site_type_symbol
_atom_site_fract_x
_atom_site_fract_y
_atom_site_fract_z
_atom_site_occupancy
_atom_site_U_iso_or_equiv
In5 In 0.11826 0.88174 0.17814 1 0.0
In3 In 0 0.65033 0 1 0.0
In4 In 0.2211 0.7789 0.33341 1 0.0
In7 In 0.3333 0.6667 0.08187 1 0.0
In6 In 0.78757 0.57514 0.31395 1 0.0
Pt2 Pt 0.50511 0.01022 0.38982 1 0.0
In2 In 0.6667 0.3333 0.12054 1 0.0
In8 In 0 0.71296 0.5 1 0.0
Gd1 Gd 0 0 0 1 0.0
In1 In 0 0 0.37414 1 0.0
Pt1 Pt 0.82826 0.65652 0.13791 1 0.0
Gd3 Gd 0.49152 0.98305 0.19482 1 0.0
Gd2 Gd 0.6667 0.3333 0.48754 1 0.0
